data_1512803
loop_
_publ_author_name
'Tarlok S. Lobana'
'Poonam Kumari'
'Geeta Hundal'
'Ray J. Butcher'
'A. Castineiras'
'Takashiro Akitsu'

_publ_section_title
;
 Metal derivatives of N1-substituted thiosemicarbazones: Synthesis,
 structures and spectroscopy of nickel(II) and cobalt(III) complexes
;
_journal_name_full
;
Inorganica Chimica Acta
;
_journal_page_first 605
_journal_page_last 615
_journal_paper_doi 10.1016/j.ica.2012.09.021
_journal_volume 394
_journal_year 2013
_chemical_formula_moiety 'C45 H44 N6 Ni2 O2 P2 S2'
_chemical_formula_sum 'C45 H44 N6 Ni2 O2 P2 S2'
_chemical_formula_weight 944.34
_space_group_IT_number 15
_symmetry_cell_setting monoclinic
_symmetry_space_group_name_Hall '-C 2yc'
_symmetry_space_group_name_H-M 'C 1 2/c 1'
_atom_sites_solution_hydrogens geom
_atom_sites_solution_primary direct
_atom_sites_solution_secondary difmap
_cell_angle_alpha 90.00
_cell_angle_beta 95.098(2)
_cell_angle_gamma 90.00
_cell_formula_units_Z 4
_cell_length_a 19.444(2)
_cell_length_b 8.8288(10)
_cell_length_c 24.684(3)
_cell_measurement_reflns_used 4196
_cell_measurement_temperature 128
_cell_measurement_theta_max 28.14
_cell_measurement_theta_min 2.54
_cell_volume 4220.7(8)
_computing_cell_refinement 'Bruker SAINT'
_computing_data_collection 'Bruker APEX2'
_computing_data_reduction 'Bruker SAINT'
_computing_molecular_graphics 'Bruker SHELXTL'
_computing_publication_material 'Bruker SHELXTL'
_computing_structure_refinement 'SHELXL-97 (Sheldrick, 2008)'
_computing_structure_solution 'SHELXS-97 (Sheldrick, 2008)'
_diffrn_ambient_temperature 128
_diffrn_detector_area_resol_mean 8.366
_diffrn_measured_fraction_theta_full 0.999
_diffrn_measured_fraction_theta_max 0.928
_diffrn_measurement_device_type 'Bruker APEX-II CCD'
_diffrn_measurement_method '\f and \w scans'
_diffrn_radiation_monochromator graphite
_diffrn_radiation_source 'fine-focus sealed tube'
_diffrn_radiation_type MoK\a
_diffrn_radiation_wavelength 0.71073
_diffrn_reflns_av_R_equivalents 0.0271
_diffrn_reflns_av_sigmaI/netI 0.0358
_diffrn_reflns_limit_h_max 25
_diffrn_reflns_limit_h_min -22
_diffrn_reflns_limit_k_max 9
_diffrn_reflns_limit_k_min -11
_diffrn_reflns_limit_l_max 32
_diffrn_reflns_limit_l_min -31
_diffrn_reflns_number 12649
_diffrn_reflns_theta_full 25.00
_diffrn_reflns_theta_max 28.27
_diffrn_reflns_theta_min 2.10
_exptl_absorpt_coefficient_mu 1.114
_exptl_absorpt_correction_T_max 0.7682
_exptl_absorpt_correction_T_min 0.6643
_exptl_absorpt_correction_type empirical
_exptl_absorpt_process_details
;
SADABS;Sheldrick 1996
;
_exptl_crystal_colour red
_exptl_crystal_density_diffrn 1.486
_exptl_crystal_density_method 'not measured'
_exptl_crystal_description prism
_exptl_crystal_F_000 1960
_exptl_crystal_size_max 0.40
_exptl_crystal_size_mid 0.30
_exptl_crystal_size_min 0.25
_refine_diff_density_max 0.499
_refine_diff_density_min -0.249
_refine_diff_density_rms 0.075
_refine_ls_extinction_method none
_refine_ls_goodness_of_fit_ref 0.829
_refine_ls_hydrogen_treatment mixed
_refine_ls_matrix_type full
_refine_ls_number_parameters 272
_refine_ls_number_reflns 4848
_refine_ls_number_restraints 0
_refine_ls_restrained_S_all 0.829
_refine_ls_R_factor_all 0.0428
_refine_ls_R_factor_gt 0.0340
_refine_ls_shift/su_max 0.001
_refine_ls_shift/su_mean 0.000
_refine_ls_structure_factor_coef Fsqd
_refine_ls_weighting_details 'calc w=1/[\s^2^(Fo^2^)+(0.1000P)^2^+0.0451P] where P=(Fo^2^+2Fc^2^)/3'
_refine_ls_weighting_scheme calc
_refine_ls_wR_factor_gt 0.1038
_refine_ls_wR_factor_ref 0.1133
_reflns_number_gt 4068
_reflns_number_total 4848
_reflns_threshold_expression >2sigma(I)
_cod_data_source_file ICA-2013-394-605-615-3.cif
_cod_data_source_block 4
_cod_original_cell_volume 4220.6(8)
_cod_original_sg_symbol_H-M 'C 2/c'
_cod_database_code 1512803

loop_
_symmetry_equiv_pos_as_xyz
'x, y, z'
'-x, y, -z+1/2'
'x+1/2, y+1/2, z'
'-x+1/2, y+1/2, -z+1/2'
'-x, -y, -z'
'x, -y, z-1/2'
'-x+1/2, -y+1/2, -z'
'x+1/2, -y+1/2, z-1/2'

loop_
_atom_site_label
_atom_site_type_symbol
_atom_site_fract_x
_atom_site_fract_y
_atom_site_fract_z
_atom_site_U_iso_or_equiv
_atom_site_adp_type
_atom_site_occupancy
_atom_site_symmetry_multiplicity
_atom_site_calc_flag
_atom_site_refinement_flags
Ni1 Ni 0.044749(12) 0.15003(3) 0.360416(9) 0.01634(10) Uani 1 1 d .
S2 S -0.00872(3) 0.35680(6) 0.36929(2) 0.02488(14) Uani 1 1 d .
P1 P -0.03591(2) 0.05334(6) 0.302617(18) 0.01517(13) Uani 1 1 d .
O1 O 0.08611(7) -0.03524(16) 0.35149(6) 0.0255(3) Uani 1 1 d .
N2 N 0.10624(9) 0.36280(18) 0.43897(7) 0.0213(4) Uani 1 1 d .
N1 N 0.11124(8) 0.22014(18) 0.41514(6) 0.0178(3) Uani 1 1 d .
N3 N 0.03607(10) 0.5728(2) 0.43742(8) 0.0282(4) Uani 1 1 d .
C7 C 0.16450(10) 0.1424(2) 0.43440(8) 0.0186(4) Uani 1 1 d .
H7 H 0.1943 0.1891 0.4621 0.022 Uiso 1 1 calc R
C1 C 0.14353(10) -0.0860(2) 0.37633(8) 0.0222(4) Uani 1 1 d .
C6 C 0.18292(10) -0.0063(2) 0.41811(7) 0.0192(4) Uani 1 1 d .
C2 C 0.16742(13) -0.2289(3) 0.36095(10) 0.0367(6) Uani 1 1 d .
H2 H 0.1419 -0.2836 0.3327 0.044 Uiso 1 1 calc R
C5 C 0.24307(10) -0.0751(2) 0.44365(8) 0.0229(4) Uani 1 1 d .
H5 H 0.2687 -0.0236 0.4726 0.027 Uiso 1 1 calc R
C4 C 0.26516(11) -0.2135(3) 0.42784(9) 0.0290(5) Uani 1 1 d .
H4 H 0.3061 -0.2568 0.4451 0.035 Uiso 1 1 calc R
C3 C 0.22696(13) -0.2910(3) 0.38589(10) 0.0395(6) Uani 1 1 d .
H3 H 0.2422 -0.3872 0.3746 0.047 Uiso 1 1 calc R
C9 C 0.07782(12) 0.6568(2) 0.47848(9) 0.0237(5) Uani 1 1 d .
H9A H 0.1248 0.6720 0.4669 0.028 Uiso 1 1 calc R
H9B H 0.0818 0.5999 0.5132 0.028 Uiso 1 1 calc R
C8 C 0.05098(10) 0.4339(2) 0.41938(8) 0.0216(4) Uani 1 1 d .
C10 C 0.04367(12) 0.8087(2) 0.48621(9) 0.0280(5) Uani 1 1 d .
H10A H 0.0393 0.8637 0.4516 0.042 Uiso 1 1 calc R
H10B H 0.0719 0.8679 0.5134 0.042 Uiso 1 1 calc R
H10C H -0.0023 0.7927 0.4986 0.042 Uiso 1 1 calc R
C11 C -0.10661(10) 0.1564(2) 0.26557(8) 0.0185(4) Uani 1 1 d .
C12 C -0.10065(11) 0.3065(2) 0.25126(8) 0.0259(5) Uani 1 1 d .
H12 H -0.0601 0.3615 0.2632 0.031 Uiso 1 1 calc R
C16 C -0.16634(11) 0.0778(3) 0.24781(8) 0.0271(5) Uani 1 1 d .
H16 H -0.1711 -0.0256 0.2575 0.033 Uiso 1 1 calc R
C13 C -0.15368(13) 0.3776(3) 0.21947(10) 0.0353(6) Uani 1 1 d .
H13 H -0.1493 0.4811 0.2099 0.042 Uiso 1 1 calc R
C15 C -0.21888(12) 0.1491(3) 0.21608(10) 0.0328(6) Uani 1 1 d .
H15 H -0.2595 0.0945 0.2041 0.039 Uiso 1 1 calc R
C14 C -0.21265(12) 0.2988(3) 0.20168(9) 0.0324(5) Uani 1 1 d .
H14 H -0.2487 0.3474 0.1797 0.039 Uiso 1 1 calc R
C17 C -0.08114(10) -0.0798(2) 0.34305(7) 0.0175(4) Uani 1 1 d .
C18 C -0.08406(10) -0.2352(2) 0.33516(8) 0.0228(4) Uani 1 1 d .
H18 H -0.0623 -0.2800 0.3061 0.027 Uiso 1 1 calc R
C22 C -0.11327(10) -0.0156(2) 0.38561(8) 0.0228(4) Uani 1 1 d .
H22 H -0.1117 0.0909 0.3910 0.027 Uiso 1 1 calc R
C19 C -0.11890(11) -0.3251(2) 0.36992(10) 0.0276(5) Uani 1 1 d .
H19 H -0.1218 -0.4314 0.3642 0.033 Uiso 1 1 calc R
C20 C -0.14945(11) -0.2602(3) 0.41302(9) 0.0303(5) Uani 1 1 d .
H20 H -0.1717 -0.3225 0.4375 0.036 Uiso 1 1 calc R
C21 C -0.14760(11) -0.1063(3) 0.42029(8) 0.0279(5) Uani 1 1 d .
H21 H -0.1698 -0.0618 0.4491 0.034 Uiso 1 1 calc R
C23 C 0.0000 -0.0610(3) 0.2500 0.0156(5) Uani 1 2 d S
H23A H -0.0368 -0.1271 0.2327 0.019 Uiso 0.50 1 calc PR
H23B H 0.0368 -0.1271 0.2673 0.019 Uiso 0.50 1 calc PR
H3D H 0.0063(15) 0.607(3) 0.4237(11) 0.042(8) Uiso 1 1 d .

loop_
_atom_site_aniso_label
_atom_site_aniso_U_11
_atom_site_aniso_U_22
_atom_site_aniso_U_33
_atom_site_aniso_U_23
_atom_site_aniso_U_13
_atom_site_aniso_U_12
Ni1 0.01644(16) 0.01624(16) 0.01565(15) -0.00240(9) -0.00237(10) 0.00205(8)
S2 0.0226(3) 0.0216(3) 0.0284(3) -0.0084(2) -0.0087(2) 0.00566(19)
P1 0.0157(3) 0.0152(3) 0.0142(2) -0.00020(18) -0.00104(18) 0.00127(17)
O1 0.0256(8) 0.0227(8) 0.0259(7) -0.0076(6) -0.0103(6) 0.0078(6)
N2 0.0233(9) 0.0179(9) 0.0221(9) -0.0051(7) -0.0013(7) -0.0003(6)
N1 0.0189(8) 0.0166(8) 0.0178(8) -0.0026(6) 0.0005(6) -0.0001(6)
N3 0.0281(10) 0.0210(10) 0.0332(10) -0.0082(8) -0.0107(8) 0.0065(8)
C7 0.0170(10) 0.0228(11) 0.0158(9) -0.0009(7) -0.0007(7) -0.0016(7)
C1 0.0218(10) 0.0239(11) 0.0200(9) -0.0018(8) -0.0030(8) 0.0058(8)
C6 0.0179(10) 0.0227(10) 0.0171(9) 0.0020(8) 0.0015(7) 0.0012(7)
C2 0.0392(14) 0.0336(13) 0.0344(12) -0.0147(10) -0.0131(10) 0.0152(11)
C5 0.0212(10) 0.0256(11) 0.0211(9) 0.0025(8) -0.0025(8) 0.0006(8)
C4 0.0250(11) 0.0288(12) 0.0316(11) -0.0026(9) -0.0075(9) 0.0096(9)
C3 0.0423(15) 0.0332(14) 0.0403(14) -0.0119(11) -0.0119(11) 0.0203(11)
C9 0.0253(11) 0.0217(11) 0.0228(10) -0.0046(8) -0.0046(9) -0.0005(8)
C8 0.0214(10) 0.0219(11) 0.0207(9) -0.0044(8) -0.0020(8) 0.0000(8)
C10 0.0345(12) 0.0218(11) 0.0266(11) -0.0068(9) -0.0031(9) 0.0024(9)
C11 0.0178(10) 0.0223(10) 0.0151(9) 0.0011(7) 0.0001(7) 0.0040(7)
C12 0.0276(11) 0.0236(11) 0.0254(10) 0.0017(9) -0.0043(9) -0.0006(9)
C16 0.0234(11) 0.0295(12) 0.0273(11) 0.0047(9) -0.0036(8) -0.0005(9)
C13 0.0454(15) 0.0235(12) 0.0349(13) 0.0090(10) -0.0083(11) 0.0071(10)
C15 0.0206(11) 0.0427(15) 0.0337(13) 0.0047(10) -0.0061(10) 0.0023(9)
C14 0.0282(12) 0.0411(14) 0.0265(11) 0.0036(10) -0.0048(9) 0.0133(10)
C17 0.0162(9) 0.0197(10) 0.0160(8) 0.0023(7) -0.0026(7) -0.0001(7)
C18 0.0214(10) 0.0212(10) 0.0258(10) 0.0009(8) 0.0014(8) 0.0016(8)
C22 0.0234(10) 0.0242(11) 0.0207(9) -0.0017(8) 0.0017(8) -0.0014(8)
C19 0.0234(11) 0.0197(11) 0.0392(13) 0.0065(9) 0.0005(9) -0.0003(8)
C20 0.0236(11) 0.0357(13) 0.0316(11) 0.0117(10) 0.0027(9) -0.0047(9)
C21 0.0283(12) 0.0348(12) 0.0215(10) 0.0015(9) 0.0071(9) -0.0001(9)
C23 0.0171(13) 0.0152(13) 0.0142(11) 0.000 -0.0001(10) 0.000

loop_
_atom_type_symbol
_atom_type_description
_atom_type_scat_dispersion_real
_atom_type_scat_dispersion_imag
_atom_type_scat_source
C C 0.0033 0.0016 'International Tables Vol C Tables 4.2.6.8 and 6.1.1.4'
H H 0.0000 0.0000 'International Tables Vol C Tables 4.2.6.8 and 6.1.1.4'
N N 0.0061 0.0033 'International Tables Vol C Tables 4.2.6.8 and 6.1.1.4'
O O 0.0106 0.0060 'International Tables Vol C Tables 4.2.6.8 and 6.1.1.4'
P P 0.1023 0.0942 'International Tables Vol C Tables 4.2.6.8 and 6.1.1.4'
S S 0.1246 0.1234 'International Tables Vol C Tables 4.2.6.8 and 6.1.1.4'
Ni Ni 0.3393 1.1124 'International Tables Vol C Tables 4.2.6.8 and 6.1.1.4'

loop_
_geom_angle_atom_site_label_1
_geom_angle_atom_site_label_2
_geom_angle_atom_site_label_3
_geom_angle
_geom_angle_site_symmetry_1
_geom_angle_site_symmetry_3
O1 Ni1 N1 95.62(6) . .
O1 Ni1 S2 176.51(5) . .
N1 Ni1 S2 87.40(5) . .
O1 Ni1 P1 82.62(4) . .
N1 Ni1 P1 174.49(5) . .
S2 Ni1 P1 94.20(2) . .
C8 S2 Ni1 96.14(7) . .
C17 P1 C11 102.58(9) . .
C17 P1 C23 105.44(10) . .
C11 P1 C23 103.72(7) . .
C17 P1 Ni1 104.29(6) . .
C11 P1 Ni1 126.46(7) . .
C23 P1 Ni1 112.31(3) . .
C1 O1 Ni1 127.79(13) . .
C8 N2 N1 111.40(16) . .
C7 N1 N2 113.94(16) . .
C7 N1 Ni1 124.21(14) . .
N2 N1 Ni1 121.85(12) . .
C8 N3 C9 125.16(19) . .
C8 N3 H3D 115(2) . .
C9 N3 H3D 120(2) . .
N1 C7 C6 126.54(18) . .
N1 C7 H7 116.7 . .
C6 C7 H7 116.7 . .
O1 C1 C2 118.05(18) . .
O1 C1 C6 123.79(18) . .
C2 C1 C6 118.16(18) . .
C1 C6 C5 118.86(18) . .
C1 C6 C7 121.96(18) . .
C5 C6 C7 119.17(18) . .
C3 C2 C1 121.4(2) . .
C3 C2 H2 119.3 . .
C1 C2 H2 119.3 . .
C4 C5 C6 121.75(19) . .
C4 C5 H5 119.1 . .
C6 C5 H5 119.1 . .
C5 C4 C3 119.39(19) . .
C5 C4 H4 120.3 . .
C3 C4 H4 120.3 . .
C2 C3 C4 120.4(2) . .
C2 C3 H3 119.8 . .
C4 C3 H3 119.8 . .
N3 C9 C10 108.50(17) . .
N3 C9 H9A 110.0 . .
C10 C9 H9A 110.0 . .
N3 C9 H9B 110.0 . .
C10 C9 H9B 110.0 . .
H9A C9 H9B 108.4 . .
N2 C8 N3 120.83(18) . .
N2 C8 S2 123.18(15) . .
N3 C8 S2 115.99(15) . .
C9 C10 H10A 109.5 . .
C9 C10 H10B 109.5 . .
H10A C10 H10B 109.5 . .
C9 C10 H10C 109.5 . .
H10A C10 H10C 109.5 . .
H10B C10 H10C 109.5 . .
C12 C11 C16 119.06(19) . .
C12 C11 P1 122.05(16) . .
C16 C11 P1 118.71(15) . .
C11 C12 C13 120.2(2) . .
C11 C12 H12 119.9 . .
C13 C12 H12 119.9 . .
C15 C16 C11 120.4(2) . .
C15 C16 H16 119.8 . .
C11 C16 H16 119.8 . .
C14 C13 C12 120.4(2) . .
C14 C13 H13 119.8 . .
C12 C13 H13 119.8 . .
C14 C15 C16 120.4(2) . .
C14 C15 H15 119.8 . .
C16 C15 H15 119.8 . .
C15 C14 C13 119.5(2) . .
C15 C14 H14 120.3 . .
C13 C14 H14 120.3 . .
C18 C17 C22 119.62(18) . .
C18 C17 P1 125.35(15) . .
C22 C17 P1 115.02(15) . .
C17 C18 C19 119.67(19) . .
C17 C18 H18 120.2 . .
C19 C18 H18 120.2 . .
C21 C22 C17 120.3(2) . .
C21 C22 H22 119.8 . .
C17 C22 H22 119.8 . .
C18 C19 C20 120.2(2) . .
C18 C19 H19 119.9 . .
C20 C19 H19 119.9 . .
C21 C20 C19 120.1(2) . .
C21 C20 H20 119.9 . .
C19 C20 H20 119.9 . .
C20 C21 C22 120.0(2) . .
C20 C21 H21 120.0 . .
C22 C21 H21 120.0 . .
P1 C23 P1 113.10(14) . 2
P1 C23 H23A 109.0 . .
P1 C23 H23A 109.0 2 .
P1 C23 H23B 109.0 . .
P1 C23 H23B 109.0 2 .
H23A C23 H23B 107.8 . .

loop_
_geom_bond_atom_site_label_1
_geom_bond_atom_site_label_2
_geom_bond_distance
_geom_bond_site_symmetry_2
Ni1 O1 1.8446(14) .
Ni1 N1 1.8890(16) .
Ni1 S2 2.1218(6) .
Ni1 P1 2.1969(5) .
S2 C8 1.756(2) .
P1 C17 1.819(2) .
P1 C11 1.825(2) .
P1 C23 1.8317(15) .
O1 C1 1.305(2) .
N2 C8 1.300(3) .
N2 N1 1.397(2) .
N1 C7 1.297(2) .
N3 C8 1.345(3) .
N3 C9 1.446(3) .
N3 H3D 0.71(3) .
C7 C6 1.428(3) .
C7 H7 0.9500 .
C1 C2 1.408(3) .
C1 C6 1.416(3) .
C6 C5 1.416(3) .
C2 C3 1.376(3) .
C2 H2 0.9500 .
C5 C4 1.363(3) .
C5 H5 0.9500 .
C4 C3 1.399(3) .
C4 H4 0.9500 .
C3 H3 0.9500 .
C9 C10 1.516(3) .
C9 H9A 0.9900 .
C9 H9B 0.9900 .
C10 H10A 0.9800 .
C10 H10B 0.9800 .
C10 H10C 0.9800 .
C11 C12 1.379(3) .
C11 C16 1.390(3) .
C12 C13 1.389(3) .
C12 H12 0.9500 .
C16 C15 1.382(3) .
C16 H16 0.9500 .
C13 C14 1.379(3) .
C13 H13 0.9500 .
C15 C14 1.376(3) .
C15 H15 0.9500 .
C14 H14 0.9500 .
C17 C18 1.386(3) .
C17 C22 1.390(3) .
C18 C19 1.388(3) .
C18 H18 0.9500 .
C22 C21 1.386(3) .
C22 H22 0.9500 .
C19 C20 1.387(3) .
C19 H19 0.9500 .
C20 C21 1.370(3) .
C20 H20 0.9500 .
C21 H21 0.9500 .
C23 P1 1.8317(15) 2
C23 H23A 0.9900 .
C23 H23B 0.9900 .

loop_
_geom_torsion_atom_site_label_1
_geom_torsion_atom_site_label_2
_geom_torsion_atom_site_label_3
_geom_torsion_atom_site_label_4
_geom_torsion
_geom_torsion_site_symmetry_4
N1 Ni1 S2 C8 1.15(8) .
P1 Ni1 S2 C8 175.87(7) .
O1 Ni1 P1 C17 75.61(8) .
S2 Ni1 P1 C17 -102.92(7) .
O1 Ni1 P1 C11 -166.50(9) .
S2 Ni1 P1 C11 14.96(8) .
O1 Ni1 P1 C23 -38.06(9) .
S2 Ni1 P1 C23 143.41(8) .
N1 Ni1 O1 C1 -1.56(18) .
P1 Ni1 O1 C1 -176.31(18) .
C8 N2 N1 C7 -178.09(17) .
C8 N2 N1 Ni1 1.3(2) .
O1 Ni1 N1 C7 -0.55(17) .
S2 Ni1 N1 C7 177.71(16) .
O1 Ni1 N1 N2 -179.85(14) .
S2 Ni1 N1 N2 -1.59(14) .
N2 N1 C7 C6 179.89(17) .
Ni1 N1 C7 C6 0.5(3) .
Ni1 O1 C1 C2 -176.71(17) .
Ni1 O1 C1 C6 3.7(3) .
O1 C1 C6 C5 177.58(19) .
C2 C1 C6 C5 -2.0(3) .
O1 C1 C6 C7 -3.7(3) .
C2 C1 C6 C7 176.8(2) .
N1 C7 C6 C1 1.5(3) .
N1 C7 C6 C5 -179.80(19) .
O1 C1 C2 C3 -178.9(2) .
C6 C1 C2 C3 0.6(4) .
C1 C6 C5 C4 2.2(3) .
C7 C6 C5 C4 -176.52(19) .
C6 C5 C4 C3 -1.1(3) .
C1 C2 C3 C4 0.6(4) .
C5 C4 C3 C2 -0.3(4) .
C8 N3 C9 C10 178.9(2) .
N1 N2 C8 N3 179.22(18) .
N1 N2 C8 S2 0.0(2) .
C9 N3 C8 N2 0.5(3) .
C9 N3 C8 S2 179.80(18) .
Ni1 S2 C8 N2 -0.97(19) .
Ni1 S2 C8 N3 179.78(16) .
C17 P1 C11 C12 148.05(17) .
C23 P1 C11 C12 -102.37(18) .
Ni1 P1 C11 C12 29.4(2) .
C17 P1 C11 C16 -36.81(18) .
C23 P1 C11 C16 72.78(18) .
Ni1 P1 C11 C16 -155.45(14) .
C16 C11 C12 C13 -0.1(3) .
P1 C11 C12 C13 175.01(18) .
C12 C11 C16 C15 0.2(3) .
P1 C11 C16 C15 -175.05(17) .
C11 C12 C13 C14 -0.3(4) .
C11 C16 C15 C14 0.0(3) .
C16 C15 C14 C13 -0.4(4) .
C12 C13 C14 C15 0.5(4) .
C11 P1 C17 C18 110.38(17) .
C23 P1 C17 C18 2.10(17) .
Ni1 P1 C17 C18 -116.37(15) .
C11 P1 C17 C22 -71.14(16) .
C23 P1 C17 C22 -179.42(13) .
Ni1 P1 C17 C22 62.11(15) .
C22 C17 C18 C19 -0.2(3) .
P1 C17 C18 C19 178.25(16) .
C18 C17 C22 C21 0.5(3) .
P1 C17 C22 C21 -178.04(16) .
C17 C18 C19 C20 -1.3(3) .
C18 C19 C20 C21 2.4(3) .
C19 C20 C21 C22 -2.1(3) .
C17 C22 C21 C20 0.6(3) .
C17 P1 C23 P1 170.48(7) 2
C11 P1 C23 P1 63.02(7) 2
Ni1 P1 C23 P1 -76.56(3) 2
